data_7721127
loop_
_publ_author_name
'Mayorov, Nikita S.'
'Egorov, Pavel A.'
'Medvedev, Alexander G.'
'Belyaev, Evgeny S.'
'Filippov, Oleg A.'
'Belkova, Natalia V.'
'Mikhaylov, Alexey A.'
'Sokolov, Maxim N.'
'Lev, Ovadia'
'Prikhodchenko, Petr V.'

_publ_section_title
;
 Hydrogen bond enhanced coordination of hydrogen peroxide to indium
 trichloride
;
_journal_name_full 'Dalton Transactions'
_journal_paper_doi 10.1039/D6DT00780E
_journal_year 2026
_chemical_formula_sum 'C12 H24 Cl3 In O6'
_chemical_formula_weight 485.48
_chemical_properties_physical Moisture-sensitive
_space_group_crystal_system monoclinic
_space_group_IT_number 14
_space_group_name_Hall '-P 2ybc'
_space_group_name_H-M_alt 'P 1 21/c 1'
_atom_sites_solution_hydrogens geom
_atom_sites_solution_primary direct
_atom_sites_solution_secondary difmap
_audit_creation_method SHELXL-2019/2
_audit_update_record
;
2025-03-13 deposited with the CCDC.	2026-06-05 downloaded from the CCDC.
;
_cell_angle_alpha 90
_cell_angle_beta 97.734(2)
_cell_angle_gamma 90
_cell_formula_units_Z 12
_cell_length_a 21.8566(14)
_cell_length_b 18.1426(11)
_cell_length_c 14.1932(8)
_cell_measurement_reflns_used 7815
_cell_measurement_temperature 100(2)
_cell_measurement_theta_max 30.543
_cell_measurement_theta_min 2.762
_cell_volume 5576.9(6)
_computing_cell_refinement 'SAINT (Bruker, 2018)'
_computing_data_collection '<i>APEX3</i> (Bruker, 2018)'
_computing_data_reduction 'SAINT (Bruker, 2018)'
_computing_structure_refinement 'SHELXL-2019/2 (Sheldrick, 2019)'
_computing_structure_solution 'SHELXT 2018/2 (Sheldrick, 2018)'
_diffrn_ambient_temperature 100(2)
_diffrn_measured_fraction_theta_full 0.999
_diffrn_measured_fraction_theta_max 0.999
_diffrn_measurement_device_type 'Bruker D8 Venture'
_diffrn_measurement_method \w
_diffrn_radiation_type MoK\a
_diffrn_radiation_wavelength 0.71073
_diffrn_reflns_av_R_equivalents 0.0815
_diffrn_reflns_av_unetI/netI 0.0732
_diffrn_reflns_Laue_measured_fraction_full 0.999
_diffrn_reflns_Laue_measured_fraction_max 0.999
_diffrn_reflns_limit_h_max 25
_diffrn_reflns_limit_h_min -25
_diffrn_reflns_limit_k_max 21
_diffrn_reflns_limit_k_min -21
_diffrn_reflns_limit_l_max 16
_diffrn_reflns_limit_l_min -16
_diffrn_reflns_number 48622
_diffrn_reflns_point_group_measured_fraction_full 0.999
_diffrn_reflns_point_group_measured_fraction_max 0.999
_diffrn_reflns_theta_full 25.000
_diffrn_reflns_theta_max 25.000
_diffrn_reflns_theta_min 1.464
_exptl_absorpt_coefficient_mu 1.724
_exptl_absorpt_correction_T_max 0.7461
_exptl_absorpt_correction_T_min 0.5564
_exptl_absorpt_correction_type multi-scan
_exptl_absorpt_process_details 'SADABS (Bruker, 2016)'
_exptl_crystal_colour colourless
_exptl_crystal_density_diffrn 1.735
_exptl_crystal_description prism
_exptl_crystal_F_000 2928
_exptl_crystal_size_max 0.100
_exptl_crystal_size_mid 0.060
_exptl_crystal_size_min 0.040
_refine_diff_density_max 1.427
_refine_diff_density_min -1.637
_refine_diff_density_rms 0.174
_refine_ls_extinction_method none
_refine_ls_goodness_of_fit_ref 1.057
_refine_ls_hydrogen_treatment constr
_refine_ls_matrix_type full
_refine_ls_number_parameters 452
_refine_ls_number_reflns 9802
_refine_ls_number_restraints 54
_refine_ls_restrained_S_all 1.059
_refine_ls_R_factor_all 0.1589
_refine_ls_R_factor_gt 0.0774
_refine_ls_shift/su_max 0.001
_refine_ls_shift/su_mean 0.000
_refine_ls_structure_factor_coef Fsqd
_refine_ls_weighting_details 'w=1/[\s^2^(Fo^2^)+(0.0837P)^2^+40.5079P] where P=(Fo^2^+2Fc^2^)/3'
_refine_ls_weighting_scheme calc
_refine_ls_wR_factor_gt 0.1889
_refine_ls_wR_factor_ref 0.2255
_reflns_Friedel_coverage 0.000
_reflns_number_gt 4347
_reflns_number_total 9802
_reflns_threshold_expression 'I > 2\s(I)'
_cod_data_source_file d6dt00780e3.cif
_cod_data_source_block a_CCDC4
_cod_original_sg_symbol_H-M 'P 21/c'
_cod_database_code 7721127
_shelx_shelxl_version_number 2019/2
_shelx_space_group_comment
;
The symmetry employed for this shelxl refinement is uniquely defined
by the following loop, which should always be used as a source of
symmetry information in preference to the above space-group names.
They are only intended as comments.
;
_shelx_estimated_absorpt_t_min 0.846
_shelx_estimated_absorpt_t_max 0.934

loop_
_space_group_symop_operation_xyz
'x, y, z'
'-x, y+1/2, -z+1/2'
'-x, -y, -z'
'x, -y-1/2, z-1/2'

loop_
_atom_site_label
_atom_site_type_symbol
_atom_site_fract_x
_atom_site_fract_y
_atom_site_fract_z
_atom_site_U_iso_or_equiv
_atom_site_adp_type
_atom_site_occupancy
_atom_site_site_symmetry_order
_atom_site_calc_flag
_atom_site_refinement_flags_posn
_atom_site_refinement_flags_adp
_atom_site_refinement_flags_occupancy
_atom_site_disorder_assembly
_atom_site_disorder_group
In1 In 1.01889(4) 0.72068(5) 0.95217(6) 0.0252(3) Uani 1 1 d . . . . .
Cl11 Cl 1.01533(17) 0.61413(17) 1.0509(2) 0.0368(9) Uani 1 1 d . . . . .
Cl12 Cl 1.1030(2) 0.7921(2) 1.0303(2) 0.0589(12) Uani 1 1 d . . . . .
Cl13 Cl 0.9328(2) 0.7897(2) 0.9920(3) 0.0674(14) Uani 1 1 d . . . . .
O11 O 1.0221(4) 0.7791(4) 0.8126(5) 0.028(2) Uani 1 1 d . . . . .
O12 O 0.9495(4) 0.6653(5) 0.8353(6) 0.046(3) Uani 1 1 d . . . . .
O13 O 0.8979(5) 0.5353(5) 0.7157(7) 0.0593(13) Uani 1 1 d . . . A 1
O14 O 1.0240(5) 0.4697(5) 0.6957(7) 0.0593(13) Uani 1 1 d . . . . .
O15 O 1.1428(5) 0.5235(5) 0.7892(7) 0.0593(13) Uani 1 1 d . . . . .
O16 O 1.0885(4) 0.6620(5) 0.8732(6) 0.035(2) Uani 1 1 d . . . . .
C1 C 0.9648(6) 0.7729(7) 0.7496(8) 0.037(4) Uani 1 1 d . . . . .
H1A H 0.970482 0.793357 0.686681 0.044 Uiso 1 1 calc R U . . .
H1B H 0.932827 0.802665 0.775159 0.044 Uiso 1 1 calc R U . . .
C2 C 0.9433(7) 0.6962(8) 0.7377(9) 0.049(4) Uani 1 1 d . . . . .
H2A H 0.969079 0.668192 0.697841 0.059 Uiso 1 1 calc R U . . .
H2B H 0.899819 0.694405 0.707452 0.059 Uiso 1 1 calc R U . . .
C3 C 0.9054(7) 0.6101(8) 0.8524(12) 0.0642(17) Uani 1 1 d D . . . .
H3A H 0.905841 0.605162 0.921933 0.077 Uiso 1 1 calc R U . . .
H3B H 0.863750 0.627594 0.825493 0.077 Uiso 1 1 calc R U . . .
C4 C 0.9145(7) 0.5393(8) 0.8144(11) 0.0642(17) Uani 1 1 d D . . . .
H4A H 0.958593 0.525631 0.830020 0.077 Uiso 1 1 calc R U . A 1
H4B H 0.889918 0.502826 0.845193 0.077 Uiso 1 1 calc R U . A 1
C5 C 0.9161(7) 0.4677(9) 0.6645(12) 0.0642(17) Uani 1 1 d D . . . .
H5A H 0.919687 0.425721 0.709431 0.077 Uiso 1 1 calc R U . A 1
H5B H 0.882675 0.455995 0.612442 0.077 Uiso 1 1 calc R U . A 1
C6 C 0.9710(7) 0.4741(9) 0.6264(12) 0.0642(17) Uani 1 1 d D . . . .
H6A H 0.971433 0.521930 0.592900 0.077 Uiso 1 1 calc R U . . .
H6B H 0.973053 0.434511 0.578945 0.077 Uiso 1 1 calc R U . . .
C7 C 1.0809(7) 0.4650(9) 0.6626(11) 0.0642(17) Uani 1 1 d D . . . .
H7A H 1.088271 0.510657 0.627541 0.077 Uiso 1 1 calc R U . . .
H7B H 1.080591 0.423032 0.618036 0.077 Uiso 1 1 calc R U . . .
C8 C 1.1295(7) 0.4553(9) 0.7396(11) 0.0642(17) Uani 1 1 d D . . . .
H8A H 1.167008 0.437353 0.714774 0.077 Uiso 1 1 calc R U . . .
H8B H 1.117159 0.417776 0.784086 0.077 Uiso 1 1 calc R U . . .
C9 C 1.1129(7) 0.5324(8) 0.8722(12) 0.0642(17) Uani 1 1 d D . . . .
H9A H 1.067527 0.529240 0.854944 0.077 Uiso 1 1 calc R U . . .
H9B H 1.126064 0.492892 0.918688 0.077 Uiso 1 1 calc R U . . .
C10 C 1.1295(7) 0.6030(8) 0.9130(12) 0.0642(17) Uani 1 1 d D . . . .
H10A H 1.172251 0.614767 0.902251 0.077 Uiso 1 1 calc R U . . .
H10B H 1.128747 0.600527 0.982470 0.077 Uiso 1 1 calc R U . . .
C11 C 1.0966(6) 0.6870(8) 0.7795(9) 0.042(4) Uani 1 1 d . . . . .
H11A H 1.070238 0.658093 0.730710 0.050 Uiso 1 1 calc R U . . .
H11B H 1.140202 0.681035 0.768962 0.050 Uiso 1 1 calc R U . . .
C12 C 1.0793(6) 0.7642(7) 0.7732(9) 0.031(3) Uani 1 1 d . . . . .
H12A H 1.074095 0.779579 0.705640 0.038 Uiso 1 1 calc R U . . .
H12B H 1.112967 0.794068 0.807758 0.038 Uiso 1 1 calc R U . . .
In2 In 0.68493(4) 0.72527(4) 0.61912(6) 0.0217(2) Uani 1 1 d . . . . .
Cl21 Cl 0.67333(17) 0.61940(17) 0.7148(2) 0.0364(8) Uani 1 1 d . . . . .
Cl22 Cl 0.77890(17) 0.7801(2) 0.6924(2) 0.0465(10) Uani 1 1 d . . . . .
Cl23 Cl 0.61366(19) 0.8114(2) 0.6715(3) 0.0618(13) Uani 1 1 d . . . . .
O1 O 0.6870(3) 0.7815(4) 0.4779(5) 0.0245(19) Uani 1 1 d . . . . .
O22 O 0.6042(4) 0.6827(6) 0.5126(6) 0.055(3) Uani 1 1 d . . . . .
O23 O 0.5493(5) 0.5475(5) 0.4054(7) 0.0593(13) Uani 1 1 d . . . . .
O24 O 0.6658(5) 0.4721(5) 0.3720(8) 0.0593(13) Uani 1 1 d . . . . .
O25 O 0.7940(5) 0.5189(5) 0.4491(7) 0.0593(13) Uani 1 1 d . . . . .
O26 O 0.7451(4) 0.6563(5) 0.5313(6) 0.037(2) Uani 1 1 d . . . . .
C13 C 0.6274(6) 0.7809(8) 0.4190(9) 0.0435(19) Uani 1 1 d . . . . .
H13A H 0.632638 0.797057 0.353910 0.052 Uiso 1 1 calc R U . . .
H13B H 0.599631 0.816419 0.444898 0.052 Uiso 1 1 calc R U . . .
C14 C 0.5985(7) 0.7068(8) 0.4143(9) 0.0435(19) Uani 1 1 d . . . . .
H14A H 0.554648 0.709500 0.386058 0.052 Uiso 1 1 calc R U . . .
H14B H 0.620515 0.672685 0.375889 0.052 Uiso 1 1 calc R U . . .
C15 C 0.5595(7) 0.6295(8) 0.5351(11) 0.053(4) Uani 1 1 d . . . . .
H15A H 0.517994 0.644025 0.503703 0.063 Uiso 1 1 calc R U . . .
H15B H 0.558485 0.629297 0.604586 0.063 Uiso 1 1 calc R U . . .
C16 C 0.5739(6) 0.5546(9) 0.5038(9) 0.049(4) Uani 1 1 d . . . . .
H16A H 0.619161 0.546868 0.512356 0.059 Uiso 1 1 calc R U . . .
H16B H 0.555175 0.517267 0.542030 0.059 Uiso 1 1 calc R U . . .
C17 C 0.5585(7) 0.4762(8) 0.3639(11) 0.054(4) Uani 1 1 d . . . . .
H17A H 0.566922 0.439508 0.415625 0.065 Uiso 1 1 calc R U . . .
H17B H 0.519902 0.461471 0.323738 0.065 Uiso 1 1 calc R U . . .
C18 C 0.6077(7) 0.4746(8) 0.3079(9) 0.046(4) Uani 1 1 d . . . . .
H18A H 0.606303 0.519025 0.267216 0.055 Uiso 1 1 calc R U . . .
H18B H 0.603899 0.430551 0.266240 0.055 Uiso 1 1 calc R U . . .
C19 C 0.7168(8) 0.4634(8) 0.3255(10) 0.057(5) Uani 1 1 d . . . . .
H19A H 0.722369 0.507851 0.287214 0.068 Uiso 1 1 calc R U . . .
H19B H 0.710437 0.420648 0.281866 0.068 Uiso 1 1 calc R U . . .
C20 C 0.7740(7) 0.4510(8) 0.3972(12) 0.059(5) Uani 1 1 d . . . . .
H20A H 0.765138 0.412658 0.443097 0.071 Uiso 1 1 calc R U . . .
H20B H 0.807859 0.432781 0.363573 0.071 Uiso 1 1 calc R U . . .
C21 C 0.7717(6) 0.5268(7) 0.5380(9) 0.037(3) Uani 1 1 d . . . . .
H21A H 0.790858 0.489478 0.583555 0.045 Uiso 1 1 calc R U . . .
H21B H 0.726328 0.519863 0.530044 0.045 Uiso 1 1 calc R U . . .
C22 C 0.7879(5) 0.6020(6) 0.5737(8) 0.025(3) Uani 1 1 d . . . . .
H22A H 0.788452 0.602865 0.643543 0.029 Uiso 1 1 calc R U . . .
H22B H 0.829823 0.614480 0.559851 0.029 Uiso 1 1 calc R U . . .
C23 C 0.7542(7) 0.6816(8) 0.4376(9) 0.0435(19) Uani 1 1 d . . . . .
H23A H 0.726162 0.654979 0.388417 0.052 Uiso 1 1 calc R U . . .
H23B H 0.797288 0.672462 0.426463 0.052 Uiso 1 1 calc R U . . .
C24 C 0.7407(6) 0.7612(8) 0.4333(9) 0.0435(19) Uani 1 1 d . . . . .
H24A H 0.777087 0.788268 0.464832 0.052 Uiso 1 1 calc R U . . .
H24B H 0.733806 0.776719 0.365802 0.052 Uiso 1 1 calc R U . . .
In3 In 0.35345(4) 0.71978(4) 0.28902(5) 0.0221(3) Uani 1 1 d . . . . .
Cl31 Cl 0.35567(17) 0.61356(17) 0.3885(2) 0.0391(9) Uani 1 1 d . . . . .
Cl32 Cl 0.43774(16) 0.7941(2) 0.3603(2) 0.0438(9) Uani 1 1 d . . . . .
Cl33 Cl 0.27012(16) 0.7897(2) 0.3370(2) 0.0428(9) Uani 1 1 d . . . . .
O21 O 0.4408(8) 0.5640(8) 0.0518(11) 0.0575(18) Uani 0.626(8) 1 d D . P B 1
O31 O 0.3471(4) 0.7777(4) 0.1464(5) 0.031(2) Uani 1 1 d D . . . .
O32 O 0.2791(4) 0.6613(5) 0.1833(6) 0.044(2) Uani 1 1 d . . . . .
O33 O 0.2187(5) 0.5303(5) 0.0896(7) 0.0575(18) Uani 1 1 d . . . . .
O34 O 0.3260(5) 0.4788(5) 0.0165(7) 0.0575(18) Uani 1 1 d D . . . .
O36 O 0.4682(13) 0.5177(14) 0.1193(18) 0.0575(18) Uani 0.374(8) 1 d D . P B 2
O37 O 0.4202(4) 0.6667(5) 0.1995(6) 0.042(2) Uani 1 1 d D . . . .
C25 C 0.2889(7) 0.7656(8) 0.0889(10) 0.050(2) Uani 1 1 d . . . . .
H25A H 0.291877 0.782104 0.023209 0.060 Uiso 1 1 calc R U . . .
H25B H 0.257100 0.796196 0.113739 0.060 Uiso 1 1 calc R U . . .
C26 C 0.2688(7) 0.6877(8) 0.0865(10) 0.050(2) Uani 1 1 d . . . . .
H26A H 0.224564 0.683800 0.060652 0.060 Uiso 1 1 calc R U . . .
H26B H 0.293087 0.658275 0.045917 0.060 Uiso 1 1 calc R U . . .
C27 C 0.2307(6) 0.6171(8) 0.2144(10) 0.0455(15) Uani 1 1 d . . . . .
H27A H 0.189974 0.634690 0.183635 0.055 Uiso 1 1 calc R U . . .
H27B H 0.231801 0.621643 0.284100 0.055 Uiso 1 1 calc R U . . .
C28 C 0.2396(6) 0.5387(8) 0.1886(10) 0.0455(15) Uani 1 1 d . . . . .
H28A H 0.283749 0.525201 0.202501 0.055 Uiso 1 1 calc R U . . .
H28B H 0.215675 0.506105 0.226070 0.055 Uiso 1 1 calc R U . . .
C29 C 0.2298(6) 0.4580(8) 0.0539(9) 0.0455(15) Uani 1 1 d D . . C 1
H29A H 0.189945 0.433032 0.033258 0.055 Uiso 1 1 calc R U . C 1
H29B H 0.253272 0.428072 0.104697 0.055 Uiso 1 1 calc R U . C 1
C30 C 0.2644(5) 0.4646(8) -0.0256(9) 0.0455(15) Uani 1 1 d D . . C 1
H30A H 0.262134 0.418328 -0.062967 0.055 Uiso 1 1 calc R U . C 1
H30B H 0.248362 0.505558 -0.067895 0.055 Uiso 1 1 calc R U . C 1
C31 C 0.3576(8) 0.5075(12) -0.0576(13) 0.0455(15) Uani 0.626(8) 1 d D . P B 1
H31A H 0.342911 0.557938 -0.075001 0.055 Uiso 0.626(8) 1 calc R U P B 1
H31B H 0.350030 0.475825 -0.114747 0.055 Uiso 0.626(8) 1 calc R U P B 1
C32 C 0.4251(8) 0.5085(11) -0.0195(15) 0.0455(15) Uani 0.626(8) 1 d D . P B 1
H32A H 0.437041 0.459564 0.008026 0.055 Uiso 0.626(8) 1 calc R U P B 1
H32B H 0.449196 0.517142 -0.072765 0.055 Uiso 0.626(8) 1 calc R U P B 1
C33 C 0.3869(9) 0.458(2) 0.007(2) 0.0455(15) Uani 0.374(8) 1 d D . P B 2
H33A H 0.396694 0.490449 -0.045033 0.055 Uiso 0.374(8) 1 calc R U P B 2
H33B H 0.381653 0.408551 -0.020690 0.055 Uiso 0.374(8) 1 calc R U P B 2
C34 C 0.4470(13) 0.4527(16) 0.068(2) 0.0455(15) Uani 0.374(8) 1 d D . P B 2
H34A H 0.444129 0.412656 0.115009 0.055 Uiso 0.374(8) 1 calc R U P B 2
H34B H 0.478468 0.437906 0.028059 0.055 Uiso 0.374(8) 1 calc R U P B 2
C35 C 0.4317(10) 0.5449(11) 0.1466(12) 0.0455(15) Uani 0.626(8) 1 d D . P B 1
H35A H 0.451573 0.496652 0.162620 0.055 Uiso 0.626(8) 1 calc R U P B 1
H35B H 0.386835 0.538789 0.148619 0.055 Uiso 0.626(8) 1 calc R U P B 1
C36 C 0.4566(6) 0.6001(7) 0.2220(10) 0.0455(15) Uani 1 1 d D . . . .
H36A H 0.451475 0.581751 0.286160 0.055 Uiso 0.626(8) 1 calc R U P B 1
H36B H 0.500945 0.609671 0.219617 0.055 Uiso 0.626(8) 1 calc R U P B 1
H36C H 0.470206 0.603331 0.291257 0.055 Uiso 0.374(8) 1 calc R U P B 2
H36D H 0.494255 0.607654 0.191475 0.055 Uiso 0.374(8) 1 calc R U P B 2
C37 C 0.4411(17) 0.5218(12) 0.205(2) 0.0455(15) Uani 0.374(8) 1 d D . P B 2
H37A H 0.461675 0.489193 0.255808 0.055 Uiso 0.374(8) 1 calc R U P B 2
H37B H 0.396095 0.512598 0.195355 0.055 Uiso 0.374(8) 1 calc R U P B 2
C38 C 0.421(2) 0.6961(17) 0.1033(16) 0.050(2) Uani 0.374(8) 1 d D . P B 2
H38A H 0.388395 0.674285 0.056920 0.060 Uiso 0.374(8) 1 calc R U P B 2
H38B H 0.461917 0.688220 0.081072 0.060 Uiso 0.374(8) 1 calc R U P B 2
C39 C 0.4098(11) 0.7753(18) 0.121(3) 0.050(2) Uani 0.374(8) 1 d D . P B 2
H39A H 0.440057 0.794560 0.173007 0.060 Uiso 0.374(8) 1 calc R U P B 2
H39B H 0.412574 0.804816 0.062695 0.060 Uiso 0.374(8) 1 calc R U P B 2
C40 C 0.4426(9) 0.7180(12) 0.1319(15) 0.050(2) Uani 0.626(8) 1 d D . P B 1
H40A H 0.471701 0.753740 0.166364 0.060 Uiso 0.626(8) 1 calc R U P B 1
H40B H 0.464733 0.690506 0.086551 0.060 Uiso 0.626(8) 1 calc R U P B 1
C41 C 0.3897(9) 0.7571(14) 0.0803(13) 0.050(2) Uani 0.626(8) 1 d D . P B 1
H41A H 0.404134 0.801833 0.049940 0.060 Uiso 0.626(8) 1 calc R U P B 1
H41B H 0.368463 0.724978 0.029805 0.060 Uiso 0.626(8) 1 calc R U P B 1

loop_
_atom_site_aniso_label
_atom_site_aniso_U_11
_atom_site_aniso_U_22
_atom_site_aniso_U_33
_atom_site_aniso_U_23
_atom_site_aniso_U_13
_atom_site_aniso_U_12
In1 0.0411(6) 0.0243(5) 0.0105(4) 0.0018(3) 0.0042(4) 0.0092(4)
Cl11 0.068(2) 0.0277(18) 0.0164(16) 0.0078(13) 0.0102(16) 0.0060(17)
Cl12 0.096(3) 0.057(2) 0.0206(18) -0.0028(17) -0.005(2) -0.031(2)
Cl13 0.101(4) 0.068(3) 0.040(2) 0.024(2) 0.038(2) 0.058(3)
O11 0.052(6) 0.028(5) 0.005(4) -0.001(3) 0.006(4) 0.005(4)
O12 0.051(6) 0.056(6) 0.027(5) 0.016(5) -0.012(5) -0.019(5)
O13 0.069(3) 0.040(2) 0.062(3) -0.013(2) -0.015(3) 0.002(2)
O14 0.069(3) 0.040(2) 0.062(3) -0.013(2) -0.015(3) 0.002(2)
O15 0.069(3) 0.040(2) 0.062(3) -0.013(2) -0.015(3) 0.002(2)
O16 0.041(6) 0.047(6) 0.019(5) 0.011(4) 0.012(4) 0.019(5)
C1 0.054(9) 0.046(9) 0.011(6) 0.008(6) 0.003(6) 0.023(7)
C2 0.061(10) 0.062(11) 0.020(7) 0.008(7) -0.012(7) 0.009(8)
C3 0.059(4) 0.050(3) 0.077(4) -0.003(3) -0.014(3) 0.005(3)
C4 0.059(4) 0.050(3) 0.077(4) -0.003(3) -0.014(3) 0.005(3)
C5 0.059(4) 0.050(3) 0.077(4) -0.003(3) -0.014(3) 0.005(3)
C6 0.059(4) 0.050(3) 0.077(4) -0.003(3) -0.014(3) 0.005(3)
C7 0.059(4) 0.050(3) 0.077(4) -0.003(3) -0.014(3) 0.005(3)
C8 0.059(4) 0.050(3) 0.077(4) -0.003(3) -0.014(3) 0.005(3)
C9 0.059(4) 0.050(3) 0.077(4) -0.003(3) -0.014(3) 0.005(3)
C10 0.059(4) 0.050(3) 0.077(4) -0.003(3) -0.014(3) 0.005(3)
C11 0.035(8) 0.067(10) 0.026(7) 0.000(7) 0.015(6) 0.008(7)
C12 0.033(8) 0.034(7) 0.029(7) 0.000(6) 0.008(6) -0.006(6)
In2 0.0280(5) 0.0256(5) 0.0108(4) 0.0006(4) 0.0002(4) 0.0042(4)
Cl21 0.064(2) 0.0279(17) 0.0162(16) 0.0025(13) 0.0011(16) -0.0019(16)
Cl22 0.051(2) 0.060(2) 0.0263(18) -0.0038(16) -0.0047(17) -0.0220(19)
Cl23 0.075(3) 0.085(3) 0.029(2) 0.015(2) 0.022(2) 0.048(2)
O1 0.025(5) 0.036(5) 0.014(4) 0.004(4) 0.006(4) 0.002(4)
O22 0.041(6) 0.098(9) 0.020(5) 0.015(5) -0.017(4) -0.038(6)
O23 0.069(3) 0.040(2) 0.062(3) -0.013(2) -0.015(3) 0.002(2)
O24 0.069(3) 0.040(2) 0.062(3) -0.013(2) -0.015(3) 0.002(2)
O25 0.069(3) 0.040(2) 0.062(3) -0.013(2) -0.015(3) 0.002(2)
O26 0.062(6) 0.033(5) 0.016(4) 0.004(4) 0.001(4) 0.019(5)
C13 0.047(5) 0.062(5) 0.020(3) 0.012(4) -0.002(3) 0.005(4)
C14 0.047(5) 0.062(5) 0.020(3) 0.012(4) -0.002(3) 0.005(4)
C15 0.054(10) 0.052(10) 0.051(10) -0.006(8) 0.002(8) -0.009(8)
C16 0.032(8) 0.077(12) 0.032(8) -0.009(8) -0.021(7) 0.001(8)
C17 0.048(10) 0.058(10) 0.048(10) -0.001(8) -0.020(8) 0.004(8)
C18 0.073(11) 0.046(9) 0.015(7) -0.014(6) -0.008(7) -0.009(8)
C19 0.093(14) 0.041(9) 0.035(9) -0.003(7) 0.004(9) 0.018(9)
C20 0.066(12) 0.034(8) 0.083(12) -0.025(9) 0.033(10) -0.005(8)
C21 0.033(8) 0.042(8) 0.037(8) -0.001(7) 0.003(6) 0.016(6)
C22 0.023(7) 0.031(7) 0.020(6) 0.006(5) 0.003(5) 0.009(5)
C23 0.047(5) 0.062(5) 0.020(3) 0.012(4) -0.002(3) 0.005(4)
C24 0.047(5) 0.062(5) 0.020(3) 0.012(4) -0.002(3) 0.005(4)
In3 0.0332(6) 0.0234(5) 0.0092(4) 0.0013(3) 0.0006(4) 0.0028(4)
Cl31 0.073(3) 0.0294(18) 0.0125(15) 0.0084(13) -0.0020(16) -0.0046(17)
Cl32 0.050(2) 0.051(2) 0.0282(18) -0.0029(16) -0.0034(17) -0.0170(18)
Cl33 0.051(2) 0.058(2) 0.0209(17) 0.0061(16) 0.0082(16) 0.0258(19)
O21 0.075(5) 0.043(4) 0.056(4) -0.009(3) 0.011(4) -0.009(4)
O31 0.045(6) 0.033(5) 0.015(4) 0.005(4) 0.006(4) 0.011(4)
O32 0.056(6) 0.049(6) 0.021(5) 0.009(4) -0.013(5) -0.011(5)
O33 0.075(5) 0.043(4) 0.056(4) -0.009(3) 0.011(4) -0.009(4)
O34 0.075(5) 0.043(4) 0.056(4) -0.009(3) 0.011(4) -0.009(4)
O36 0.075(5) 0.043(4) 0.056(4) -0.009(3) 0.011(4) -0.009(4)
O37 0.060(7) 0.042(6) 0.028(5) 0.006(4) 0.014(5) 0.014(5)
C25 0.059(6) 0.057(6) 0.032(5) 0.014(5) -0.001(5) 0.006(5)
C26 0.059(6) 0.057(6) 0.032(5) 0.014(5) -0.001(5) 0.006(5)
C27 0.040(3) 0.049(4) 0.046(4) -0.007(3) -0.001(3) 0.002(3)
C28 0.040(3) 0.049(4) 0.046(4) -0.007(3) -0.001(3) 0.002(3)
C29 0.040(3) 0.049(4) 0.046(4) -0.007(3) -0.001(3) 0.002(3)
C30 0.040(3) 0.049(4) 0.046(4) -0.007(3) -0.001(3) 0.002(3)
C31 0.040(3) 0.049(4) 0.046(4) -0.007(3) -0.001(3) 0.002(3)
C32 0.040(3) 0.049(4) 0.046(4) -0.007(3) -0.001(3) 0.002(3)
C33 0.040(3) 0.049(4) 0.046(4) -0.007(3) -0.001(3) 0.002(3)
C34 0.040(3) 0.049(4) 0.046(4) -0.007(3) -0.001(3) 0.002(3)
C35 0.040(3) 0.049(4) 0.046(4) -0.007(3) -0.001(3) 0.002(3)
C36 0.040(3) 0.049(4) 0.046(4) -0.007(3) -0.001(3) 0.002(3)
C37 0.040(3) 0.049(4) 0.046(4) -0.007(3) -0.001(3) 0.002(3)
C38 0.059(6) 0.057(6) 0.032(5) 0.014(5) -0.001(5) 0.006(5)
C39 0.059(6) 0.057(6) 0.032(5) 0.014(5) -0.001(5) 0.006(5)
C40 0.059(6) 0.057(6) 0.032(5) 0.014(5) -0.001(5) 0.006(5)
C41 0.059(6) 0.057(6) 0.032(5) 0.014(5) -0.001(5) 0.006(5)

loop_
_atom_type_symbol
_atom_type_description
_atom_type_scat_dispersion_real
_atom_type_scat_dispersion_imag
_atom_type_scat_source
C C 0.0033 0.0016 'International Tables Vol C Tables 4.2.6.8 and 6.1.1.4'
H H 0.0000 0.0000 'International Tables Vol C Tables 4.2.6.8 and 6.1.1.4'
Cl Cl 0.1484 0.1585 'International Tables Vol C Tables 4.2.6.8 and 6.1.1.4'
In In -0.7276 1.3100 'International Tables Vol C Tables 4.2.6.8 and 6.1.1.4'
O O 0.0106 0.0060 'International Tables Vol C Tables 4.2.6.8 and 6.1.1.4'

loop_
_geom_angle_atom_site_label_1
_geom_angle_atom_site_label_2
_geom_angle_atom_site_label_3
_geom_angle
_geom_angle_site_symmetry_1
_geom_angle_site_symmetry_3
_geom_angle_publ_flag
O11 In1 O16 71.7(3) . . ?
O11 In1 O12 70.7(3) . . ?
O16 In1 O12 82.0(3) . . ?
O11 In1 Cl13 94.6(2) . . ?
O16 In1 Cl13 164.3(2) . . ?
O12 In1 Cl13 86.3(3) . . ?
O11 In1 Cl11 154.2(2) . . ?
O16 In1 Cl11 89.3(2) . . ?
O12 In1 Cl11 90.0(2) . . ?
Cl13 In1 Cl11 101.31(13) . . ?
O11 In1 Cl12 92.3(2) . . ?
O16 In1 Cl12 87.7(3) . . ?
O12 In1 Cl12 162.2(2) . . ?
Cl13 In1 Cl12 100.71(17) . . ?
Cl11 In1 Cl12 104.42(13) . . ?
C1 O11 C12 117.6(9) . . ?
C1 O11 In1 112.5(7) . . ?
C12 O11 In1 112.2(7) . . ?
C3 O12 C2 116.3(11) . . ?
C3 O12 In1 124.9(9) . . ?
C2 O12 In1 118.2(8) . . ?
C4 O13 C5 118.3(11) . . ?
C7 O14 C6 117.0(12) . . ?
C9 O15 C8 114.6(12) . . ?
C11 O16 C10 116.2(10) . . ?
C11 O16 In1 118.9(7) . . ?
C10 O16 In1 124.8(8) . . ?
O11 C1 C2 112.4(10) . . ?
O11 C1 H1A 109.1 . . ?
C2 C1 H1A 109.1 . . ?
O11 C1 H1B 109.1 . . ?
C2 C1 H1B 109.1 . . ?
H1A C1 H1B 107.8 . . ?
C1 C2 O12 105.2(10) . . ?
C1 C2 H2A 110.7 . . ?
O12 C2 H2A 110.7 . . ?
C1 C2 H2B 110.7 . . ?
O12 C2 H2B 110.7 . . ?
H2A C2 H2B 108.8 . . ?
C4 C3 O12 115.9(14) . . ?
C4 C3 H3A 108.3 . . ?
O12 C3 H3A 108.3 . . ?
C4 C3 H3B 108.3 . . ?
O12 C3 H3B 108.3 . . ?
H3A C3 H3B 107.4 . . ?
O13 C4 C3 113.3(14) . . ?
O13 C4 H4A 108.9 . . ?
C3 C4 H4A 108.9 . . ?
O13 C4 H4B 108.9 . . ?
C3 C4 H4B 108.9 . . ?
H4A C4 H4B 107.7 . . ?
C6 C5 O13 114.8(13) . . ?
C6 C5 H5A 108.6 . . ?
O13 C5 H5A 108.6 . . ?
C6 C5 H5B 108.6 . . ?
O13 C5 H5B 108.6 . . ?
H5A C5 H5B 107.6 . . ?
C5 C6 O14 113.2(14) . . ?
C5 C6 H6A 108.9 . . ?
O14 C6 H6A 108.9 . . ?
C5 C6 H6B 108.9 . . ?
O14 C6 H6B 108.9 . . ?
H6A C6 H6B 107.8 . . ?
O14 C7 C8 110.9(14) . . ?
O14 C7 H7A 109.5 . . ?
C8 C7 H7A 109.5 . . ?
O14 C7 H7B 109.5 . . ?
C8 C7 H7B 109.5 . . ?
H7A C7 H7B 108.1 . . ?
C7 C8 O15 110.4(13) . . ?
C7 C8 H8A 109.6 . . ?
O15 C8 H8A 109.6 . . ?
C7 C8 H8B 109.6 . . ?
O15 C8 H8B 109.6 . . ?
H8A C8 H8B 108.1 . . ?
C10 C9 O15 108.3(14) . . ?
C10 C9 H9A 110.0 . . ?
O15 C9 H9A 110.0 . . ?
C10 C9 H9B 110.0 . . ?
O15 C9 H9B 110.0 . . ?
H9A C9 H9B 108.4 . . ?
C9 C10 O16 113.0(13) . . ?
C9 C10 H10A 109.0 . . ?
O16 C10 H10A 109.0 . . ?
C9 C10 H10B 109.0 . . ?
O16 C10 H10B 109.0 . . ?
H10A C10 H10B 107.8 . . ?
O16 C11 C12 107.3(10) . . ?
O16 C11 H11A 110.3 . . ?
C12 C11 H11A 110.3 . . ?
O16 C11 H11B 110.3 . . ?
C12 C11 H11B 110.3 . . ?
H11A C11 H11B 108.5 . . ?
C11 C12 O11 112.6(10) . . ?
C11 C12 H12A 109.1 . . ?
O11 C12 H12A 109.1 . . ?
C11 C12 H12B 109.1 . . ?
O11 C12 H12B 109.1 . . ?
H12A C12 H12B 107.8 . . ?
O1 In2 O22 70.9(3) . . ?
O1 In2 O26 71.5(3) . . ?
O22 In2 O26 84.5(4) . . ?
O1 In2 Cl21 152.5(2) . . ?
O22 In2 Cl21 88.5(3) . . ?
O26 In2 Cl21 89.0(2) . . ?
O1 In2 Cl22 94.5(2) . . ?
O22 In2 Cl22 164.8(2) . . ?
O26 In2 Cl22 86.7(2) . . ?
Cl21 In2 Cl22 103.80(12) . . ?
O1 In2 Cl23 94.1(2) . . ?
O22 In2 Cl23 87.1(3) . . ?
O26 In2 Cl23 165.2(2) . . ?
Cl21 In2 Cl23 103.02(13) . . ?
Cl22 In2 Cl23 98.62(15) . . ?
C13 O1 C24 117.4(9) . . ?
C13 O1 In2 112.7(7) . . ?
C24 O1 In2 112.7(6) . . ?
C15 O22 C14 116.3(10) . . ?
C15 O22 In2 124.3(8) . . ?
C14 O22 In2 119.3(8) . . ?
C16 O23 C17 115.0(11) . . ?
C19 O24 C18 113.3(11) . . ?
C21 O25 C20 114.5(11) . . ?
C22 O26 C23 116.1(9) . . ?
C22 O26 In2 122.4(6) . . ?
C23 O26 In2 119.1(7) . . ?
O1 C13 C14 112.1(10) . . ?
O1 C13 H13A 109.2 . . ?
C14 C13 H13A 109.2 . . ?
O1 C13 H13B 109.2 . . ?
C14 C13 H13B 109.2 . . ?
H13A C13 H13B 107.9 . . ?
O22 C14 C13 104.4(11) . . ?
O22 C14 H14A 110.9 . . ?
C13 C14 H14A 110.9 . . ?
O22 C14 H14B 110.9 . . ?
C13 C14 H14B 110.9 . . ?
H14A C14 H14B 108.9 . . ?
O22 C15 C16 111.8(13) . . ?
O22 C15 H15A 109.3 . . ?
C16 C15 H15A 109.3 . . ?
O22 C15 H15B 109.3 . . ?
C16 C15 H15B 109.3 . . ?
H15A C15 H15B 107.9 . . ?
O23 C16 C15 107.9(12) . . ?
O23 C16 H16A 110.1 . . ?
C15 C16 H16A 110.1 . . ?
O23 C16 H16B 110.1 . . ?
C15 C16 H16B 110.1 . . ?
H16A C16 H16B 108.4 . . ?
C18 C17 O23 113.9(13) . . ?
C18 C17 H17A 108.8 . . ?
O23 C17 H17A 108.8 . . ?
C18 C17 H17B 108.8 . . ?
O23 C17 H17B 108.8 . . ?
H17A C17 H17B 107.7 . . ?
C17 C18 O24 108.2(11) . . ?
C17 C18 H18A 110.1 . . ?
O24 C18 H18A 110.1 . . ?
C17 C18 H18B 110.1 . . ?
O24 C18 H18B 110.1 . . ?
H18A C18 H18B 108.4 . . ?
O24 C19 C20 110.0(12) . . ?
O24 C19 H19A 109.7 . . ?
C20 C19 H19A 109.7 . . ?
O24 C19 H19B 109.7 . . ?
C20 C19 H19B 109.7 . . ?
H19A C19 H19B 108.2 . . ?
O25 C20 C19 112.0(12) . . ?
O25 C20 H20A 109.2 . . ?
C19 C20 H20A 109.2 . . ?
O25 C20 H20B 109.2 . . ?
C19 C20 H20B 109.2 . . ?
H20A C20 H20B 107.9 . . ?
O25 C21 C22 107.6(11) . . ?
O25 C21 H21A 110.2 . . ?
C22 C21 H21A 110.2 . . ?
O25 C21 H21B 110.2 . . ?
C22 C21 H21B 110.2 . . ?
H21A C21 H21B 108.5 . . ?
O26 C22 C21 112.2(10) . . ?
O26 C22 H22A 109.2 . . ?
C21 C22 H22A 109.2 . . ?
O26 C22 H22B 109.2 . . ?
C21 C22 H22B 109.2 . . ?
H22A C22 H22B 107.9 . . ?
O26 C23 C24 107.3(11) . . ?
O26 C23 H23A 110.3 . . ?
C24 C23 H23A 110.3 . . ?
O26 C23 H23B 110.3 . . ?
C24 C23 H23B 110.3 . . ?
H23A C23 H23B 108.5 . . ?
O1 C24 C23 113.5(11) . . ?
O1 C24 H24A 108.9 . . ?
C23 C24 H24A 108.9 . . ?
O1 C24 H24B 108.9 . . ?
C23 C24 H24B 108.9 . . ?
H24A C24 H24B 107.7 . . ?
O31 In3 O37 70.4(3) . . ?
O31 In3 O32 71.4(3) . . ?
O37 In3 O32 83.8(3) . . ?
O31 In3 Cl31 153.7(2) . . ?
O37 In3 Cl31 91.4(2) . . ?
O32 In3 Cl31 88.3(2) . . ?
O31 In3 Cl33 92.9(2) . . ?
O37 In3 Cl33 162.6(2) . . ?
O32 In3 Cl33 86.1(3) . . ?
Cl31 In3 Cl33 102.45(12) . . ?
O31 In3 Cl32 93.9(2) . . ?
O37 In3 Cl32 87.7(3) . . ?
O32 In3 Cl32 164.8(2) . . ?
Cl31 In3 Cl32 104.57(12) . . ?
Cl33 In3 Cl32 98.79(13) . . ?
C35 O21 C32 116.3(16) . . ?
C25 O31 C41 101.0(12) . . ?
C25 O31 C39 129.9(18) . . ?
C25 O31 In3 112.3(7) . . ?
C41 O31 In3 119.2(9) . . ?
C39 O31 In3 105.2(16) . . ?
C27 O32 C26 116.6(11) . . ?
C27 O32 In3 122.4(8) . . ?
C26 O32 In3 118.1(8) . . ?
C28 O33 C29 113.5(11) . . ?
C30 O34 C31 106.3(11) . . ?
C37 O36 C34 109(3) . . ?
C36 O37 C40 116.7(12) . . ?
C36 O37 C38 115.3(16) . . ?
C36 O37 In3 126.9(8) . . ?
C40 O37 In3 113.1(11) . . ?
C38 O37 In3 117.3(16) . . ?
O31 C25 C26 113.4(11) . . ?
O31 C25 H25A 108.9 . . ?
C26 C25 H25A 108.9 . . ?
O31 C25 H25B 108.9 . . ?
C26 C25 H25B 108.9 . . ?
H25A C25 H25B 107.7 . . ?
O32 C26 C25 106.7(12) . . ?
O32 C26 H26A 110.4 . . ?
C25 C26 H26A 110.4 . . ?
O32 C26 H26B 110.4 . . ?
C25 C26 H26B 110.4 . . ?
H26A C26 H26B 108.6 . . ?
O32 C27 C28 109.3(11) . . ?
O32 C27 H27A 109.8 . . ?
C28 C27 H27A 109.8 . . ?
O32 C27 H27B 109.8 . . ?
C28 C27 H27B 109.8 . . ?
H27A C27 H27B 108.3 . . ?
O33 C28 C27 108.1(12) . . ?
O33 C28 H28A 110.1 . . ?
C27 C28 H28A 110.1 . . ?
O33 C28 H28B 110.1 . . ?
C27 C28 H28B 110.1 . . ?
H28A C28 H28B 108.4 . . ?
O33 C29 C30 109.3(12) . . ?
O33 C29 H29A 109.8 . . ?
C30 C29 H29A 109.8 . . ?
O33 C29 H29B 109.8 . . ?
C30 C29 H29B 109.8 . . ?
H29A C29 H29B 108.3 . . ?
O34 C30 C29 104.7(11) . . ?
O34 C30 H30A 110.8 . . ?
C29 C30 H30A 110.8 . . ?
O34 C30 H30B 110.8 . . ?
C29 C30 H30B 110.8 . . ?
H30A C30 H30B 108.9 . . ?
O34 C31 C32 106.7(15) . . ?
O34 C31 H31A 110.4 . . ?
C32 C31 H31A 110.4 . . ?
O34 C31 H31B 110.4 . . ?
C32 C31 H31B 110.4 . . ?
H31A C31 H31B 108.6 . . ?
O21 C32 C31 113.0(17) . . ?
O21 C32 H32A 109.0 . . ?
C31 C32 H32A 109.0 . . ?
O21 C32 H32B 109.0 . . ?
C31 C32 H32B 109.0 . . ?
H32A C32 H32B 107.8 . . ?
O34 C33 C34 138(3) . . ?
O34 C33 H33A 102.6 . . ?
C34 C33 H33A 102.6 . . ?
O34 C33 H33B 102.6 . . ?
C34 C33 H33B 102.6 . . ?
H33A C33 H33B 104.9 . . ?
O36 C34 C33 116(3) . . ?
O36 C34 H34A 108.2 . . ?
C33 C34 H34A 108.2 . . ?
O36 C34 H34B 108.2 . . ?
C33 C34 H34B 108.2 . . ?
H34A C34 H34B 107.4 . . ?
O21 C35 C36 115.0(16) . . ?
O21 C35 H35A 108.5 . . ?
C36 C35 H35A 108.5 . . ?
O21 C35 H35B 108.5 . . ?
C36 C35 H35B 108.5 . . ?
H35A C35 H35B 107.5 . . ?
O37 C36 C37 131.2(19) . . ?
O37 C36 C35 105.1(13) . . ?
O37 C36 H36A 110.7 . . ?
C35 C36 H36A 110.7 . . ?
O37 C36 H36B 110.7 . . ?
C35 C36 H36B 110.7 . . ?
H36A C36 H36B 108.8 . . ?
O37 C36 H36C 104.5 . . ?
C37 C36 H36C 104.5 . . ?
O37 C36 H36D 104.5 . . ?
C37 C36 H36D 104.5 . . ?
H36C C36 H36D 105.6 . . ?
O36 C37 C36 94.4(18) . . ?
O36 C37 H37A 112.9 . . ?
C36 C37 H37A 112.9 . . ?
O36 C37 H37B 112.9 . . ?
C36 C37 H37B 112.9 . . ?
H37A C37 H37B 110.3 . . ?
O37 C38 C39 100(2) . . ?
O37 C38 H38A 111.8 . . ?
C39 C38 H38A 111.8 . . ?
O37 C38 H38B 111.8 . . ?
C39 C38 H38B 111.8 . . ?
H38A C38 H38B 109.5 . . ?
O31 C39 C38 105(3) . . ?
O31 C39 H39A 110.8 . . ?
C38 C39 H39A 110.8 . . ?
O31 C39 H39B 110.8 . . ?
C38 C39 H39B 110.8 . . ?
H39A C39 H39B 108.9 . . ?
C41 C40 O37 108.9(15) . . ?
C41 C40 H40A 109.9 . . ?
O37 C40 H40A 109.9 . . ?
C41 C40 H40B 109.9 . . ?
O37 C40 H40B 109.9 . . ?
H40A C40 H40B 108.3 . . ?
O31 C41 C40 109.4(15) . . ?
O31 C41 H41A 109.8 . . ?
C40 C41 H41A 109.8 . . ?
O31 C41 H41B 109.8 . . ?
C40 C41 H41B 109.8 . . ?
H41A C41 H41B 108.2 . . ?

loop_
_geom_bond_atom_site_label_1
_geom_bond_atom_site_label_2
_geom_bond_distance
_geom_bond_site_symmetry_2
_geom_bond_publ_flag
In1 O11 2.256(7) . ?
In1 O16 2.271(8) . ?
In1 O12 2.321(9) . ?
In1 Cl13 2.390(4) . ?
In1 Cl11 2.395(3) . ?
In1 Cl12 2.396(4) . ?
O11 C1 1.441(14) . ?
O11 C12 1.462(13) . ?
O12 C3 1.433(17) . ?
O12 C2 1.484(14) . ?
O13 C4 1.401(17) . ?
O13 C5 1.507(17) . ?
O14 C7 1.390(17) . ?
O14 C6 1.415(17) . ?
O15 C9 1.432(18) . ?
O15 C8 1.435(17) . ?
O16 C11 1.440(14) . ?
O16 C10 1.461(16) . ?
C1 C2 1.472(18) . ?
C1 H1A 0.9900 . ?
C1 H1B 0.9900 . ?
C2 H2A 0.9900 . ?
C2 H2B 0.9900 . ?
C3 C4 1.418(14) . ?
C3 H3A 0.9900 . ?
C3 H3B 0.9900 . ?
C4 H4A 0.9900 . ?
C4 H4B 0.9900 . ?
C5 C6 1.386(14) . ?
C5 H5A 0.9900 . ?
C5 H5B 0.9900 . ?
C6 H6A 0.9900 . ?
C6 H6B 0.9900 . ?
C7 C8 1.429(14) . ?
C7 H7A 0.9900 . ?
C7 H7B 0.9900 . ?
C8 H8A 0.9900 . ?
C8 H8B 0.9900 . ?
C9 C10 1.432(14) . ?
C9 H9A 0.9900 . ?
C9 H9B 0.9900 . ?
C10 H10A 0.9900 . ?
C10 H10B 0.9900 . ?
C11 C12 1.450(18) . ?
C11 H11A 0.9900 . ?
C11 H11B 0.9900 . ?
C12 H12A 0.9900 . ?
C12 H12B 0.9900 . ?
In2 O1 2.255(7) . ?
In2 O22 2.298(8) . ?
In2 O26 2.299(8) . ?
In2 Cl21 2.386(3) . ?
In2 Cl22 2.391(3) . ?
In2 Cl23 2.394(4) . ?
O1 C13 1.450(14) . ?
O1 C24 1.454(14) . ?
O22 C15 1.440(16) . ?
O22 C14 1.451(14) . ?
O23 C16 1.433(15) . ?
O23 C17 1.446(16) . ?
O24 C19 1.378(17) . ?
O24 C18 1.462(15) . ?
O25 C21 1.420(14) . ?
O25 C20 1.471(15) . ?
O26 C22 1.434(12) . ?
O26 C23 1.446(14) . ?
C13 C14 1.483(18) . ?
C13 H13A 0.9900 . ?
C13 H13B 0.9900 . ?
C14 H14A 0.9900 . ?
C14 H14B 0.9900 . ?
C15 C16 1.477(19) . ?
C15 H15A 0.9900 . ?
C15 H15B 0.9900 . ?
C16 H16A 0.9900 . ?
C16 H16B 0.9900 . ?
C17 C18 1.420(18) . ?
C17 H17A 0.9900 . ?
C17 H17B 0.9900 . ?
C18 H18A 0.9900 . ?
C18 H18B 0.9900 . ?
C19 C20 1.52(2) . ?
C19 H19A 0.9900 . ?
C19 H19B 0.9900 . ?
C20 H20A 0.9900 . ?
C20 H20B 0.9900 . ?
C21 C22 1.481(16) . ?
C21 H21A 0.9900 . ?
C21 H21B 0.9900 . ?
C22 H22A 0.9900 . ?
C22 H22B 0.9900 . ?
C23 C24 1.474(19) . ?
C23 H23A 0.9900 . ?
C23 H23B 0.9900 . ?
C24 H24A 0.9900 . ?
C24 H24B 0.9900 . ?
In3 O31 2.269(8) . ?
In3 O37 2.274(8) . ?
In3 O32 2.315(9) . ?
In3 Cl31 2.385(3) . ?
In3 Cl33 2.393(3) . ?
In3 Cl32 2.395(3) . ?
O21 C35 1.430(15) . ?
O21 C32 1.437(14) . ?
O31 C25 1.433(15) . ?
O31 C41 1.457(15) . ?
O31 C39 1.466(18) . ?
O32 C27 1.443(15) . ?
O32 C26 1.444(14) . ?
O33 C28 1.427(16) . ?
O33 C29 1.437(15) . ?
O34 C33 1.404(16) . ?
O34 C30 1.422(12) . ?
O34 C31 1.430(14) . ?
O36 C37 1.427(17) . ?
O36 C34 1.428(16) . ?
O37 C36 1.458(15) . ?
O37 C40 1.467(15) . ?
O37 C38 1.470(17) . ?
C25 C26 1.48(2) . ?
C25 H25A 0.9900 . ?
C25 H25B 0.9900 . ?
C26 H26A 0.9900 . ?
C26 H26B 0.9900 . ?
C27 C28 1.488(18) . ?
C27 H27A 0.9900 . ?
C27 H27B 0.9900 . ?
C28 H28A 0.9900 . ?
C28 H28B 0.9900 . ?
C29 C30 1.445(13) . ?
C29 H29A 0.9900 . ?
C29 H29B 0.9900 . ?
C30 H30A 0.9900 . ?
C30 H30B 0.9900 . ?
C31 C32 1.502(16) . ?
C31 H31A 0.9900 . ?
C31 H31B 0.9900 . ?
C32 H32A 0.9900 . ?
C32 H32B 0.9900 . ?
C33 C34 1.475(17) . ?
C33 H33A 0.9900 . ?
C33 H33B 0.9900 . ?
C34 H34A 0.9900 . ?
C34 H34B 0.9900 . ?
C35 C36 1.512(15) . ?
C35 H35A 0.9900 . ?
C35 H35B 0.9900 . ?
C36 C37 1.471(17) . ?
C36 H36A 0.9900 . ?
C36 H36B 0.9900 . ?
C36 H36C 0.9900 . ?
C36 H36D 0.9900 . ?
C37 H37A 0.9900 . ?
C37 H37B 0.9900 . ?
C38 C39 1.486(17) . ?
C38 H38A 0.9900 . ?
C38 H38B 0.9900 . ?
C39 H39A 0.9900 . ?
C39 H39B 0.9900 . ?
C40 C41 1.466(16) . ?
C40 H40A 0.9900 . ?
C40 H40B 0.9900 . ?
C41 H41A 0.9900 . ?
C41 H41B 0.9900 . ?

loop_
_geom_torsion_atom_site_label_1
_geom_torsion_atom_site_label_2
_geom_torsion_atom_site_label_3
_geom_torsion_atom_site_label_4
_geom_torsion
_geom_torsion_site_symmetry_1
_geom_torsion_site_symmetry_2
_geom_torsion_site_symmetry_3
_geom_torsion_site_symmetry_4
_geom_torsion_publ_flag
C12 O11 C1 C2 81.6(13) . . . . ?
In1 O11 C1 C2 -51.1(12) . . . . ?
O11 C1 C2 O12 46.7(15) . . . . ?
C3 O12 C2 C1 148.4(12) . . . . ?
In1 O12 C2 C1 -22.9(14) . . . . ?
C2 O12 C3 C4 75.1(17) . . . . ?
In1 O12 C3 C4 -114.1(14) . . . . ?
C5 O13 C4 C3 169.0(13) . . . . ?
O12 C3 C4 O13 -74.8(18) . . . . ?
C4 O13 C5 C6 -94.7(18) . . . . ?
O13 C5 C6 O14 75.4(17) . . . . ?
C7 O14 C6 C5 171.1(13) . . . . ?
C6 O14 C7 C8 -175.6(13) . . . . ?
O14 C7 C8 O15 -76.1(18) . . . . ?
C9 O15 C8 C7 96.4(16) . . . . ?
C8 O15 C9 C10 -179.0(12) . . . . ?
O15 C9 C10 O16 87.9(16) . . . . ?
C11 O16 C10 C9 -75.4(17) . . . . ?
In1 O16 C10 C9 108.9(14) . . . . ?
C10 O16 C11 C12 -150.1(11) . . . . ?
In1 O16 C11 C12 25.8(13) . . . . ?
O16 C11 C12 O11 -44.5(14) . . . . ?
C1 O11 C12 C11 -88.8(13) . . . . ?
In1 O11 C12 C11 44.0(12) . . . . ?
C24 O1 C13 C14 85.8(13) . . . . ?
In2 O1 C13 C14 -47.7(12) . . . . ?
C15 O22 C14 C13 154.7(12) . . . . ?
In2 O22 C14 C13 -28.7(14) . . . . ?
O1 C13 C14 O22 48.1(14) . . . . ?
C14 O22 C15 C16 77.4(16) . . . . ?
In2 O22 C15 C16 -99.1(13) . . . . ?
C17 O23 C16 C15 -178.8(12) . . . . ?
O22 C15 C16 O23 -83.9(14) . . . . ?
C16 O23 C17 C18 -101.4(15) . . . . ?
O23 C17 C18 O24 77.0(15) . . . . ?
C19 O24 C18 C17 174.2(12) . . . . ?
C18 O24 C19 C20 -172.4(11) . . . . ?
C21 O25 C20 C19 95.0(15) . . . . ?
O24 C19 C20 O25 -72.7(16) . . . . ?
C20 O25 C21 C22 -171.6(11) . . . . ?
C23 O26 C22 C21 -80.7(13) . . . . ?
In2 O26 C22 C21 117.1(9) . . . . ?
O25 C21 C22 O26 81.3(12) . . . . ?
C22 O26 C23 C24 -142.1(11) . . . . ?
In2 O26 C23 C24 20.7(14) . . . . ?
C13 O1 C24 C23 -89.4(13) . . . . ?
In2 O1 C24 C23 44.1(12) . . . . ?
O26 C23 C24 O1 -41.2(15) . . . . ?
C41 O31 C25 C26 82.2(16) . . . . ?
C39 O31 C25 C26 90(2) . . . . ?
In3 O31 C25 C26 -45.9(14) . . . . ?
C27 O32 C26 C25 136.6(12) . . . . ?
In3 O32 C26 C25 -24.7(15) . . . . ?
O31 C25 C26 O32 45.4(16) . . . . ?
C26 O32 C27 C28 86.1(14) . . . . ?
In3 O32 C27 C28 -113.4(11) . . . . ?
C29 O33 C28 C27 174.9(11) . . . . ?
O32 C27 C28 O33 -77.5(14) . . . . ?
C28 O33 C29 C30 -125.0(12) . . . . ?
C31 O34 C30 C29 -162.8(13) . . . . ?
O33 C29 C30 O34 77.1(14) . . . . ?
C30 O34 C31 C32 -168.9(14) . . . . ?
C35 O21 C32 C31 84(2) . . . . ?
O34 C31 C32 O21 -71(2) . . . . ?
C37 O36 C34 C33 84(4) . . . . ?
O34 C33 C34 O36 -55(6) . . . . ?
C32 O21 C35 C36 172.0(16) . . . . ?
C38 O37 C36 C37 -86(3) . . . . ?
In3 O37 C36 C37 85(2) . . . . ?
C40 O37 C36 C35 -87.4(17) . . . . ?
In3 O37 C36 C35 114.6(12) . . . . ?
O21 C35 C36 O37 65(2) . . . . ?
C34 O36 C37 C36 -164(2) . . . . ?
O37 C36 C37 O36 96(3) . . . . ?
C36 O37 C38 C39 -153(2) . . . . ?
In3 O37 C38 C39 35(3) . . . . ?
C25 O31 C39 C38 -70(3) . . . . ?
In3 O31 C39 C38 67(3) . . . . ?
O37 C38 C39 O31 -65(4) . . . . ?
C36 O37 C40 C41 150.4(17) . . . . ?
In3 O37 C40 C41 -49(2) . . . . ?
C25 O31 C41 C40 -141.8(19) . . . . ?
In3 O31 C41 C40 -18(3) . . . . ?
O37 C40 C41 O31 42(3) . . . . ?
